data_2227263
loop_
_publ_author_name
'Ou, Guang-Chuan'
'Ng, Seik Weng'

_publ_section_title
;
 (2-Carboxyacetato-\k^2^<i>O</i>^1^,<i>O</i>^1'^)(<i>rac</i>-5,5,7,12,12,14-hexamethyl-1,4,8,11-tetraazacyclotetradecane-\k^4^<i>N</i>,<i>N</i>',<i>N</i>'',<i>N</i>''')nickel(II)
 perchlorate acetonitrile solvate
;
_journal_coeditor_code BT5383
_journal_issue 11
_journal_name_full 'Acta Crystallographica Section E'
_journal_page_first m1468
_journal_paper_doi 10.1107/S1600536810042637
_journal_volume 66
_journal_year 2010
_chemical_formula_iupac '[Ni (C3 H3 O4) (C16 H36 N4)] Cl O4, C2 H3 N'
_chemical_formula_moiety 'C19 H39 N4 Ni O4 +, Cl O4 -, C2 H3 N'
_chemical_formula_sum 'C21 H42 Cl N5 Ni O8'
_chemical_formula_weight 586.76
_chemical_name_systematic
;
(2-Carboxyacetato-\k^2^<i>O</i>^1^,<i>O</i>^1'^)(<i>rac</i>-5,5,7,12,12,14-
hexamethyl-1,4,8,11-tetraazacyclotetradecane-
\k^4^<i>N</i>,<i>N</i>',<i>N</i>'',<i>N</i>''')nickel(II)
perchlorate acetonitrile solvate
;
_space_group_IT_number 2
_symmetry_cell_setting triclinic
_symmetry_space_group_name_Hall '-P 1'
_symmetry_space_group_name_H-M 'P -1'
_atom_sites_solution_hydrogens geom
_atom_sites_solution_primary direct
_atom_sites_solution_secondary difmap
_audit_creation_method SHELXL-97
_cell_angle_alpha 92.8990(10)
_cell_angle_beta 107.3880(10)
_cell_angle_gamma 106.5160(10)
_cell_formula_units_Z 2
_cell_length_a 9.5236(4)
_cell_length_b 10.1766(4)
_cell_length_c 15.3372(6)
_cell_measurement_reflns_used 7463
_cell_measurement_temperature 173(2)
_cell_measurement_theta_max 27.0
_cell_measurement_theta_min 2.3
_cell_volume 1344.99(9)
_computing_cell_refinement 'SAINT (Bruker, 2003)'
_computing_data_collection 'SMART (Bruker, 2003)'
_computing_data_reduction 'SAINT (Bruker, 2003)'
_computing_molecular_graphics 'X-SEED (Barbour, 2001)'
_computing_publication_material 'publCIF (Westrip, 2010)'
_computing_structure_refinement 'SHELXL97 (Sheldrick, 2008)'
_computing_structure_solution 'SHELXS97 (Sheldrick, 2008)'
_diffrn_ambient_temperature 173(2)
_diffrn_measured_fraction_theta_full 0.971
_diffrn_measured_fraction_theta_max 0.971
_diffrn_measurement_device_type 'Bruker SMART APEX'
_diffrn_measurement_method '\f and \w scans'
_diffrn_radiation_monochromator graphite
_diffrn_radiation_source 'fine-focus sealed tube'
_diffrn_radiation_type MoK\a
_diffrn_radiation_wavelength 0.71073
_diffrn_reflns_av_R_equivalents 0.0185
_diffrn_reflns_av_sigmaI/netI 0.0275
_diffrn_reflns_limit_h_max 12
_diffrn_reflns_limit_h_min -12
_diffrn_reflns_limit_k_max 12
_diffrn_reflns_limit_k_min -12
_diffrn_reflns_limit_l_max 19
_diffrn_reflns_limit_l_min -19
_diffrn_reflns_number 11181
_diffrn_reflns_theta_full 27.03
_diffrn_reflns_theta_max 27.03
_diffrn_reflns_theta_min 1.41
_diffrn_standards_decay_% 0
_diffrn_standards_interval_count 0
_diffrn_standards_interval_time 0
_diffrn_standards_number 0
_exptl_absorpt_coefficient_mu 0.873
_exptl_absorpt_correction_T_max 0.8447
_exptl_absorpt_correction_T_min 0.6946
_exptl_absorpt_correction_type multi-scan
_exptl_absorpt_process_details '(SADABS; Sheldrick, 1996)'
_exptl_crystal_colour Blue
_exptl_crystal_density_diffrn 1.449
_exptl_crystal_density_method 'not measured'
_exptl_crystal_description Block
_exptl_crystal_F_000 624
_exptl_crystal_size_max 0.45
_exptl_crystal_size_mid 0.40
_exptl_crystal_size_min 0.20
_refine_diff_density_max 0.551
_refine_diff_density_min -0.544
_refine_ls_extinction_method none
_refine_ls_goodness_of_fit_ref 1.033
_refine_ls_hydrogen_treatment mixed
_refine_ls_matrix_type full
_refine_ls_number_parameters 330
_refine_ls_number_reflns 5701
_refine_ls_number_restraints 1
_refine_ls_restrained_S_all 1.033
_refine_ls_R_factor_all 0.0386
_refine_ls_R_factor_gt 0.0314
_refine_ls_shift/su_max 0.001
_refine_ls_shift/su_mean 0.001
_refine_ls_structure_factor_coef Fsqd
_refine_ls_weighting_details 'calc w=1/[\s^2^(Fo^2^)+(0.0459P)^2^+0.9446P] where P=(Fo^2^+2Fc^2^)/3'
_refine_ls_weighting_scheme calc
_refine_ls_wR_factor_gt 0.0841
_refine_ls_wR_factor_ref 0.0902
_reflns_number_gt 4946
_reflns_number_total 5701
_reflns_threshold_expression I>2\s(I)
_cod_data_source_file bt5383.cif
_cod_data_source_block I
_cod_database_code 2227263
_cod_database_fobs_code 2227263

loop_
_symmetry_equiv_pos_as_xyz
'x, y, z'
'-x, -y, -z'

loop_
_atom_site_type_symbol
_atom_site_label
_atom_site_fract_x
_atom_site_fract_y
_atom_site_fract_z
_atom_site_U_iso_or_equiv
_atom_site_adp_type
_atom_site_calc_flag
_atom_site_refinement_flags
_atom_site_occupancy
_atom_site_disorder_assembly
_atom_site_disorder_group
Ni Ni1 0.44427(3) 0.26403(2) 0.226567(15) 0.01746(8) Uani d . 1 . .
Cl Cl1 0.11013(6) 0.48419(5) 0.33697(4) 0.02939(12) Uani d . 1 . .
O O1 0.53455(15) 0.20193(14) 0.11561(9) 0.0226(3) Uani d . 1 . .
O O2 0.63737(15) 0.19233(14) 0.26257(9) 0.0232(3) Uani d . 1 . .
O O3 0.60045(17) -0.08012(15) 0.05987(10) 0.0296(3) Uani d D 1 . .
H H3O 0.565(3) -0.119(3) 0.0053(9) 0.048(8) Uiso d D 1 . .
O O4 0.75796(18) 0.07704(17) 0.00664(10) 0.0366(4) Uani d . 1 . .
O O5 0.0676(2) 0.4372(3) 0.24039(14) 0.0642(6) Uani d . 1 . .
O O6 -0.0232(2) 0.4920(2) 0.35800(12) 0.0452(4) Uani d . 1 . .
O O7 0.1767(2) 0.3921(2) 0.39064(17) 0.0605(6) Uani d . 1 . .
O O9 0.2239(2) 0.6171(2) 0.35917(14) 0.0593(5) Uani d . 1 . .
N N1 0.26807(18) 0.07075(16) 0.17735(11) 0.0211(3) Uani d . 1 . .
H H1 0.2850 0.0349 0.1295 0.025 Uiso calc R 1 . .
N N2 0.27765(18) 0.34713(17) 0.15032(11) 0.0225(3) Uani d . 1 . .
H H2 0.2373 0.3773 0.1888 0.027 Uiso calc R 1 . .
N N3 0.60664(18) 0.46469(16) 0.27909(11) 0.0211(3) Uani d . 1 . .
H H3 0.6984 0.4527 0.2954 0.025 Uiso calc R 1 . .
N N4 0.41760(19) 0.26668(16) 0.35641(11) 0.0212(3) Uani d . 1 . .
H H4 0.3344 0.2903 0.3533 0.025 Uiso calc R 1 . .
N N5 0.9236(3) 0.0264(3) 0.37545(18) 0.0560(6) Uani d . 1 . .
C C1 0.1245(2) 0.1067(2) 0.13879(15) 0.0292(4) Uani d . 1 . .
H H1A 0.0876 0.1312 0.1894 0.035 Uiso calc R 1 . .
H H1B 0.0427 0.0260 0.0967 0.035 Uiso calc R 1 . .
C C2 0.1553(2) 0.2276(2) 0.08669(14) 0.0282(4) Uani d . 1 . .
H H2A 0.1890 0.2023 0.0349 0.034 Uiso calc R 1 . .
H H2B 0.0593 0.2523 0.0609 0.034 Uiso calc R 1 . .
C C3 0.3327(2) 0.4644(2) 0.10165(13) 0.0255(4) Uani d . 1 . .
H H3A 0.3813 0.4323 0.0588 0.031 Uiso calc R 1 . .
C C4 0.1996(3) 0.5125(3) 0.04463(16) 0.0371(5) Uani d . 1 . .
H H4A 0.1210 0.4342 0.0002 0.056 Uiso calc R 1 . .
H H4B 0.2396 0.5861 0.0113 0.056 Uiso calc R 1 . .
H H4C 0.1532 0.5480 0.0858 0.056 Uiso calc R 1 . .
C C5 0.4547(2) 0.5866(2) 0.17060(14) 0.0276(4) Uani d . 1 . .
H H5A 0.4677 0.6684 0.1380 0.033 Uiso calc R 1 . .
H H5B 0.4118 0.6060 0.2194 0.033 Uiso calc R 1 . .
C C6 0.6159(2) 0.5764(2) 0.21848(13) 0.0249(4) Uani d . 1 . .
C C7 0.6890(2) 0.5397(2) 0.14827(14) 0.0291(4) Uani d . 1 . .
H H7A 0.6248 0.4492 0.1117 0.044 Uiso calc R 1 . .
H H7B 0.7931 0.5362 0.1809 0.044 Uiso calc R 1 . .
H H7C 0.6959 0.6104 0.1072 0.044 Uiso calc R 1 . .
C C8 0.7192(3) 0.7183(2) 0.27434(16) 0.0346(5) Uani d . 1 . .
H H8A 0.8235 0.7139 0.3057 0.052 Uiso calc R 1 . .
H H8B 0.6752 0.7435 0.3204 0.052 Uiso calc R 1 . .
H H8C 0.7251 0.7880 0.2327 0.052 Uiso calc R 1 . .
C C9 0.5823(2) 0.5038(2) 0.36648(13) 0.0269(4) Uani d . 1 . .
H H9A 0.4917 0.5381 0.3531 0.032 Uiso calc R 1 . .
H H9B 0.6745 0.5791 0.4063 0.032 Uiso calc R 1 . .
C C10 0.5551(2) 0.3792(2) 0.41571(13) 0.0268(4) Uani d . 1 . .
H H10A 0.6472 0.3470 0.4308 0.032 Uiso calc R 1 . .
H H10B 0.5389 0.4049 0.4742 0.032 Uiso calc R 1 . .
C C11 0.4025(2) 0.1328(2) 0.39390(13) 0.0256(4) Uani d . 1 . .
H H11 0.4951 0.1043 0.3949 0.031 Uiso calc R 1 . .
C C12 0.3970(3) 0.1463(2) 0.49289(15) 0.0367(5) Uani d . 1 . .
H H12A 0.4898 0.2191 0.5325 0.055 Uiso calc R 1 . .
H H12B 0.3933 0.0580 0.5164 0.055 Uiso calc R 1 . .
H H12C 0.3044 0.1703 0.4930 0.055 Uiso calc R 1 . .
C C13 0.2577(2) 0.0191(2) 0.33284(14) 0.0287(4) Uani d . 1 . .
H H13A 0.2388 -0.0589 0.3684 0.034 Uiso calc R 1 . .
H H13B 0.1692 0.0557 0.3227 0.034 Uiso calc R 1 . .
C C14 0.2539(2) -0.0404(2) 0.23828(14) 0.0260(4) Uani d . 1 . .
C C15 0.3865(3) -0.0994(2) 0.24651(15) 0.0309(5) Uani d . 1 . .
H H15A 0.4856 -0.0254 0.2739 0.046 Uiso calc R 1 . .
H H15B 0.3793 -0.1385 0.1850 0.046 Uiso calc R 1 . .
H H15C 0.3801 -0.1722 0.2859 0.046 Uiso calc R 1 . .
C C16 0.1011(3) -0.1599(2) 0.19501(17) 0.0394(5) Uani d . 1 . .
H H16A 0.0967 -0.1994 0.1343 0.059 Uiso calc R 1 . .
H H16B 0.0134 -0.1246 0.1880 0.059 Uiso calc R 1 . .
H H16C 0.0961 -0.2318 0.2352 0.059 Uiso calc R 1 . .
C C17 0.6356(2) 0.17427(19) 0.18083(13) 0.0213(4) Uani d . 1 . .
C C18 0.7602(2) 0.1236(2) 0.16206(14) 0.0287(4) Uani d . 1 . .
H H18A 0.8514 0.2045 0.1679 0.034 Uiso calc R 1 . .
H H18B 0.7930 0.0660 0.2094 0.034 Uiso calc R 1 . .
C C19 0.7075(2) 0.0401(2) 0.06769(14) 0.0249(4) Uani d . 1 . .
C C20 0.9213(3) 0.1114(3) 0.42492(17) 0.0367(5) Uani d . 1 . .
C C21 0.9193(3) 0.2199(3) 0.48808(19) 0.0461(6) Uani d . 1 . .
H H21A 0.9908 0.2222 0.5497 0.069 Uiso calc R 1 . .
H H21B 0.8143 0.2020 0.4909 0.069 Uiso calc R 1 . .
H H21C 0.9517 0.3092 0.4666 0.069 Uiso calc R 1 . .

loop_
_atom_site_aniso_label
_atom_site_aniso_U_11
_atom_site_aniso_U_22
_atom_site_aniso_U_33
_atom_site_aniso_U_12
_atom_site_aniso_U_13
_atom_site_aniso_U_23
Ni1 0.01746(13) 0.02064(13) 0.01497(12) 0.00797(9) 0.00478(9) 0.00037(8)
Cl1 0.0266(2) 0.0302(3) 0.0345(3) 0.0106(2) 0.0132(2) 0.0033(2)
O1 0.0187(6) 0.0258(7) 0.0217(7) 0.0075(5) 0.0045(5) -0.0003(5)
O2 0.0232(7) 0.0264(7) 0.0210(7) 0.0109(6) 0.0063(5) -0.0014(5)
O3 0.0314(8) 0.0322(8) 0.0216(7) 0.0082(6) 0.0062(6) -0.0020(6)
O4 0.0302(8) 0.0473(10) 0.0276(8) 0.0037(7) 0.0127(7) -0.0075(7)
O5 0.0548(12) 0.0906(16) 0.0429(11) 0.0162(11) 0.0208(9) -0.0196(11)
O6 0.0388(9) 0.0625(12) 0.0471(10) 0.0282(9) 0.0211(8) 0.0056(9)
O7 0.0582(12) 0.0579(12) 0.0934(17) 0.0388(11) 0.0410(12) 0.0382(12)
O9 0.0513(12) 0.0460(11) 0.0582(13) -0.0053(9) 0.0046(10) 0.0128(9)
N1 0.0205(8) 0.0244(8) 0.0190(8) 0.0070(6) 0.0080(6) 0.0001(6)
N2 0.0221(8) 0.0279(8) 0.0188(8) 0.0119(7) 0.0050(6) 0.0020(6)
N3 0.0211(8) 0.0238(8) 0.0187(8) 0.0086(6) 0.0058(6) 0.0014(6)
N4 0.0241(8) 0.0230(8) 0.0185(8) 0.0105(6) 0.0072(6) 0.0023(6)
N5 0.0522(14) 0.0499(14) 0.0606(16) 0.0148(11) 0.0148(12) -0.0084(12)
C1 0.0182(9) 0.0338(11) 0.0307(11) 0.0060(8) 0.0035(8) 0.0011(8)
C2 0.0202(9) 0.0354(11) 0.0242(10) 0.0103(8) -0.0006(8) 0.0013(8)
C3 0.0288(10) 0.0318(11) 0.0214(9) 0.0168(9) 0.0089(8) 0.0067(8)
C4 0.0373(12) 0.0470(14) 0.0342(12) 0.0252(11) 0.0091(10) 0.0163(10)
C5 0.0356(11) 0.0248(10) 0.0271(10) 0.0153(9) 0.0109(9) 0.0069(8)
C6 0.0284(10) 0.0222(9) 0.0225(10) 0.0062(8) 0.0077(8) 0.0034(7)
C7 0.0290(11) 0.0325(11) 0.0272(10) 0.0082(9) 0.0126(9) 0.0056(8)
C8 0.0382(12) 0.0247(11) 0.0345(12) 0.0025(9) 0.0100(10) 0.0014(9)
C9 0.0343(11) 0.0245(10) 0.0195(9) 0.0086(8) 0.0067(8) -0.0026(7)
C10 0.0331(11) 0.0273(10) 0.0168(9) 0.0088(8) 0.0050(8) -0.0014(7)
C11 0.0316(11) 0.0273(10) 0.0200(9) 0.0117(8) 0.0089(8) 0.0048(8)
C12 0.0539(15) 0.0362(12) 0.0211(10) 0.0121(11) 0.0156(10) 0.0071(9)
C13 0.0329(11) 0.0284(10) 0.0270(10) 0.0061(9) 0.0163(9) 0.0054(8)
C14 0.0302(11) 0.0230(10) 0.0253(10) 0.0064(8) 0.0117(8) 0.0030(8)
C15 0.0423(12) 0.0248(10) 0.0320(11) 0.0157(9) 0.0163(10) 0.0050(8)
C16 0.0404(13) 0.0302(12) 0.0393(13) -0.0012(10) 0.0132(10) 0.0019(9)
C17 0.0181(9) 0.0201(9) 0.0240(9) 0.0043(7) 0.0071(7) -0.0030(7)
C18 0.0190(9) 0.0415(12) 0.0236(10) 0.0121(9) 0.0037(8) -0.0086(8)
C19 0.0179(9) 0.0330(11) 0.0243(10) 0.0129(8) 0.0044(8) -0.0040(8)
C20 0.0310(12) 0.0379(13) 0.0383(13) 0.0099(10) 0.0080(10) 0.0062(10)
C21 0.0508(15) 0.0462(15) 0.0453(15) 0.0162(12) 0.0213(12) 0.0014(11)

loop_
_atom_type_symbol
_atom_type_description
_atom_type_scat_dispersion_real
_atom_type_scat_dispersion_imag
_atom_type_scat_source
C C 0.0033 0.0016 'International Tables Vol C Tables 4.2.6.8 and 6.1.1.4'
H H 0.0000 0.0000 'International Tables Vol C Tables 4.2.6.8 and 6.1.1.4'
N N 0.0061 0.0033 'International Tables Vol C Tables 4.2.6.8 and 6.1.1.4'
O O 0.0106 0.0060 'International Tables Vol C Tables 4.2.6.8 and 6.1.1.4'
Cl Cl 0.1484 0.1585 'International Tables Vol C Tables 4.2.6.8 and 6.1.1.4'
Ni Ni 0.3393 1.1124 'International Tables Vol C Tables 4.2.6.8 and 6.1.1.4'

loop_
_geom_angle_atom_site_label_1
_geom_angle_atom_site_label_2
_geom_angle_atom_site_label_3
_geom_angle_site_symmetry_1
_geom_angle_site_symmetry_3
_geom_angle
_geom_angle_publ_flag
N4 Ni1 N2 . . 104.09(6) ?
N4 Ni1 O2 . . 95.69(6) ?
N2 Ni1 O2 . . 159.77(6) ?
N4 Ni1 N1 . . 91.55(6) ?
N2 Ni1 N1 . . 85.19(6) ?
O2 Ni1 N1 . . 98.65(6) ?
N4 Ni1 N3 . . 85.63(6) ?
N2 Ni1 N3 . . 91.43(6) ?
O2 Ni1 N3 . . 85.80(6) ?
N1 Ni1 N3 . . 174.96(6) ?
N4 Ni1 O1 . . 154.65(6) ?
N2 Ni1 O1 . . 100.65(6) ?
O2 Ni1 O1 . . 60.22(5) ?
N1 Ni1 O1 . . 85.06(5) ?
N3 Ni1 O1 . . 99.27(5) ?
N4 Ni1 C17 . . 125.20(6) ?
N2 Ni1 C17 . . 130.70(6) ?
O2 Ni1 C17 . . 29.89(6) ?
N1 Ni1 C17 . . 92.09(6) ?
N3 Ni1 C17 . . 92.95(6) ?
O1 Ni1 C17 . . 30.33(6) ?
O6 Cl1 O9 . . 110.07(13) ?
O6 Cl1 O5 . . 109.36(12) ?
O9 Cl1 O5 . . 108.85(13) ?
O6 Cl1 O7 . . 110.15(12) ?
O9 Cl1 O7 . . 107.90(13) ?
O5 Cl1 O7 . . 110.50(14) ?
C17 O1 Ni1 . . 85.69(11) ?
C17 O2 Ni1 . . 93.34(11) ?
C19 O3 H3O . . 110(2) ?
C1 N1 C14 . . 113.93(15) ?
C1 N1 Ni1 . . 104.51(12) ?
C14 N1 Ni1 . . 120.56(12) ?
C1 N1 H1 . . 105.6 ?
C14 N1 H1 . . 105.6 ?
Ni1 N1 H1 . . 105.6 ?
C2 N2 C3 . . 112.71(15) ?
C2 N2 Ni1 . . 104.89(12) ?
C3 N2 Ni1 . . 116.63(12) ?
C2 N2 H2 . . 107.4 ?
C3 N2 H2 . . 107.4 ?
Ni1 N2 H2 . . 107.4 ?
C9 N3 C6 . . 114.03(15) ?
C9 N3 Ni1 . . 104.30(11) ?
C6 N3 Ni1 . . 120.41(12) ?
C9 N3 H3 . . 105.7 ?
C6 N3 H3 . . 105.7 ?
Ni1 N3 H3 . . 105.7 ?
C10 N4 C11 . . 112.07(15) ?
C10 N4 Ni1 . . 104.22(12) ?
C11 N4 Ni1 . . 115.03(11) ?
C10 N4 H4 . . 108.4 ?
C11 N4 H4 . . 108.4 ?
Ni1 N4 H4 . . 108.4 ?
N1 C1 C2 . . 109.58(16) ?
N1 C1 H1A . . 109.8 ?
C2 C1 H1A . . 109.8 ?
N1 C1 H1B . . 109.8 ?
C2 C1 H1B . . 109.8 ?
H1A C1 H1B . . 108.2 ?
N2 C2 C1 . . 109.16(16) ?
N2 C2 H2A . . 109.8 ?
C1 C2 H2A . . 109.8 ?
N2 C2 H2B . . 109.8 ?
C1 C2 H2B . . 109.8 ?
H2A C2 H2B . . 108.3 ?
N2 C3 C4 . . 112.02(17) ?
N2 C3 C5 . . 110.60(16) ?
C4 C3 C5 . . 109.25(17) ?
N2 C3 H3A . . 108.3 ?
C4 C3 H3A . . 108.3 ?
C5 C3 H3A . . 108.3 ?
C3 C4 H4A . . 109.5 ?
C3 C4 H4B . . 109.5 ?
H4A C4 H4B . . 109.5 ?
C3 C4 H4C . . 109.5 ?
H4A C4 H4C . . 109.5 ?
H4B C4 H4C . . 109.5 ?
C6 C5 C3 . . 119.38(16) ?
C6 C5 H5A . . 107.5 ?
C3 C5 H5A . . 107.5 ?
C6 C5 H5B . . 107.5 ?
C3 C5 H5B . . 107.5 ?
H5A C5 H5B . . 107.0 ?
N3 C6 C5 . . 110.32(16) ?
N3 C6 C7 . . 107.46(16) ?
C5 C6 C7 . . 111.33(16) ?
N3 C6 C8 . . 111.54(16) ?
C5 C6 C8 . . 108.18(17) ?
C7 C6 C8 . . 108.01(17) ?
C6 C7 H7A . . 109.5 ?
C6 C7 H7B . . 109.5 ?
H7A C7 H7B . . 109.5 ?
C6 C7 H7C . . 109.5 ?
H7A C7 H7C . . 109.5 ?
H7B C7 H7C . . 109.5 ?
C6 C8 H8A . . 109.5 ?
C6 C8 H8B . . 109.5 ?
H8A C8 H8B . . 109.5 ?
C6 C8 H8C . . 109.5 ?
H8A C8 H8C . . 109.5 ?
H8B C8 H8C . . 109.5 ?
N3 C9 C10 . . 109.34(16) ?
N3 C9 H9A . . 109.8 ?
C10 C9 H9A . . 109.8 ?
N3 C9 H9B . . 109.8 ?
C10 C9 H9B . . 109.8 ?
H9A C9 H9B . . 108.3 ?
N4 C10 C9 . . 109.92(16) ?
N4 C10 H10A . . 109.7 ?
C9 C10 H10A . . 109.7 ?
N4 C10 H10B . . 109.7 ?
C9 C10 H10B . . 109.7 ?
H10A C10 H10B . . 108.2 ?
N4 C11 C13 . . 111.13(16) ?
N4 C11 C12 . . 111.90(16) ?
C13 C11 C12 . . 109.05(17) ?
N4 C11 H11 . . 108.2 ?
C13 C11 H11 . . 108.2 ?
C12 C11 H11 . . 108.2 ?
C11 C12 H12A . . 109.5 ?
C11 C12 H12B . . 109.5 ?
H12A C12 H12B . . 109.5 ?
C11 C12 H12C . . 109.5 ?
H12A C12 H12C . . 109.5 ?
H12B C12 H12C . . 109.5 ?
C14 C13 C11 . . 119.18(17) ?
C14 C13 H13A . . 107.5 ?
C11 C13 H13A . . 107.5 ?
C14 C13 H13B . . 107.5 ?
C11 C13 H13B . . 107.5 ?
H13A C13 H13B . . 107.0 ?
N1 C14 C15 . . 107.74(16) ?
N1 C14 C13 . . 110.42(16) ?
C15 C14 C13 . . 111.55(17) ?
N1 C14 C16 . . 111.13(17) ?
C15 C14 C16 . . 107.64(18) ?
C13 C14 C16 . . 108.34(17) ?
C14 C15 H15A . . 109.5 ?
C14 C15 H15B . . 109.5 ?
H15A C15 H15B . . 109.5 ?
C14 C15 H15C . . 109.5 ?
H15A C15 H15C . . 109.5 ?
H15B C15 H15C . . 109.5 ?
C14 C16 H16A . . 109.5 ?
C14 C16 H16B . . 109.5 ?
H16A C16 H16B . . 109.5 ?
C14 C16 H16C . . 109.5 ?
H16A C16 H16C . . 109.5 ?
H16B C16 H16C . . 109.5 ?
O2 C17 O1 . . 120.74(17) ?
O2 C17 C18 . . 118.42(17) ?
O1 C17 C18 . . 120.80(17) ?
O2 C17 Ni1 . . 56.76(9) ?
O1 C17 Ni1 . . 63.98(10) ?
C18 C17 Ni1 . . 174.93(14) ?
C19 C18 C17 . . 113.04(16) ?
C19 C18 H18A . . 109.0 ?
C17 C18 H18A . . 109.0 ?
C19 C18 H18B . . 109.0 ?
C17 C18 H18B . . 109.0 ?
H18A C18 H18B . . 107.8 ?
O4 C19 O3 . . 123.73(18) ?
O4 C19 C18 . . 124.16(19) ?
O3 C19 C18 . . 112.10(18) ?
N5 C20 C21 . . 179.6(3) ?
C20 C21 H21A . . 109.5 ?
C20 C21 H21B . . 109.5 ?
H21A C21 H21B . . 109.5 ?
C20 C21 H21C . . 109.5 ?
H21A C21 H21C . . 109.5 ?
H21B C21 H21C . . 109.5 ?

loop_
_geom_bond_atom_site_label_1
_geom_bond_atom_site_label_2
_geom_bond_site_symmetry_2
_geom_bond_distance
_geom_bond_publ_flag
Ni1 N4 . 2.0813(16) ?
Ni1 N2 . 2.0868(16) ?
Ni1 O2 . 2.1014(13) ?
Ni1 N1 . 2.1144(16) ?
Ni1 N3 . 2.1223(16) ?
Ni1 O1 . 2.2603(13) ?
Ni1 C17 . 2.5082(18) ?
Cl1 O6 . 1.4222(16) ?
Cl1 O9 . 1.4213(19) ?
Cl1 O5 . 1.4306(19) ?
Cl1 O7 . 1.4359(19) ?
O1 C17 . 1.270(2) ?
O2 C17 . 1.252(2) ?
O3 C19 . 1.324(3) ?
O3 H3o . 0.830(10) ?
O4 C19 . 1.204(3) ?
N1 C1 . 1.475(2) ?
N1 C14 . 1.505(2) ?
N1 H1 . 0.8800 ?
N2 C2 . 1.478(3) ?
N2 C3 . 1.491(3) ?
N2 H2 . 0.8800 ?
N3 C9 . 1.481(2) ?
N3 C6 . 1.504(2) ?
N3 H3 . 0.8800 ?
N4 C10 . 1.478(2) ?
N4 C11 . 1.491(2) ?
N4 H4 . 0.8800 ?
N5 C20 . 1.131(3) ?
C1 C2 . 1.508(3) ?
C1 H1A . 0.9900 ?
C1 H1B . 0.9900 ?
C2 H2A . 0.9900 ?
C2 H2B . 0.9900 ?
C3 C4 . 1.531(3) ?
C3 C5 . 1.525(3) ?
C3 H3A . 1.0000 ?
C4 H4A . 0.9800 ?
C4 H4B . 0.9800 ?
C4 H4C . 0.9800 ?
C5 C6 . 1.527(3) ?
C5 H5A . 0.9900 ?
C5 H5B . 0.9900 ?
C6 C7 . 1.529(3) ?
C6 C8 . 1.533(3) ?
C7 H7A . 0.9800 ?
C7 H7B . 0.9800 ?
C7 H7C . 0.9800 ?
C8 H8A . 0.9800 ?
C8 H8B . 0.9800 ?
C8 H8C . 0.9800 ?
C9 C10 . 1.507(3) ?
C9 H9A . 0.9900 ?
C9 H9B . 0.9900 ?
C10 H10A . 0.9900 ?
C10 H10B . 0.9900 ?
C11 C13 . 1.526(3) ?
C11 C12 . 1.535(3) ?
C11 H11 . 1.0000 ?
C12 H12A . 0.9800 ?
C12 H12B . 0.9800 ?
C12 H12C . 0.9800 ?
C13 C14 . 1.529(3) ?
C13 H13A . 0.9900 ?
C13 H13B . 0.9900 ?
C14 C15 . 1.521(3) ?
C14 C16 . 1.540(3) ?
C15 H15A . 0.9800 ?
C15 H15B . 0.9800 ?
C15 H15C . 0.9800 ?
C16 H16A . 0.9800 ?
C16 H16B . 0.9800 ?
C16 H16C . 0.9800 ?
C17 C18 . 1.515(3) ?
C18 C19 . 1.506(3) ?
C18 H18A . 0.9900 ?
C18 H18B . 0.9900 ?
C20 C21 . 1.439(3) ?
C21 H21A . 0.9800 ?
C21 H21B . 0.9800 ?
C21 H21C . 0.9800 ?

loop_
_geom_hbond_atom_site_label_D
_geom_hbond_atom_site_label_H
_geom_hbond_atom_site_label_A
_geom_hbond_site_symmetry_A
_geom_hbond_distance_DH
_geom_hbond_distance_HA
_geom_hbond_distance_DA
_geom_hbond_angle_DHA
_geom_hbond_publ_flag
O3 H3o O1 2_655 0.830(10) 1.840(10) 2.669(2) 173(3) yes
N1 H1 O4 2_655 0.88 2.19 3.038(2) 161 yes
N2 H2 O5 . 0.88 2.21 3.052(2) 160 yes
N3 H3 O6 1_655 0.88 2.44 3.291(2) 163 yes
N4 H4 O7 . 0.88 2.24 3.080(2) 161 yes
